data_4134347
loop_
_publ_author_name
'Guo, Qing-Hui'
'Zhou, Jiawang'
'Mao, Haochuan'
'Qiu, Yunyan'
'Nguyen, Minh T.'
'Feng, Yuanning'
'Liang, Jiaqi'
'Shen, Dengke'
'Li, Penghao'
'Liu, Zhichang'
'Wasielewski, Michael R.'
'Stoddart, J. Fraser'

_publ_section_title
;
 TetrazineBox: A Structurally Transformative ToolBox.
;
_journal_name_full 'Journal of the American Chemical Society'
_journal_paper_doi 10.1021/jacs.0c01114
_journal_year 2020
_chemical_formula_moiety 'C40 H32 N12, C16 H10, 4(F6 P), 4(C2 H3 N)'
_chemical_formula_sum 'C64 H54 F24 N16 P4'
_chemical_formula_weight 1627.11
_space_group_crystal_system triclinic
_space_group_IT_number 2
_space_group_name_Hall '-P 1'
_space_group_name_H-M_alt 'P -1'
_atom_sites_solution_hydrogens geom
_atom_sites_solution_primary dual
_audit_creation_date 2017-03-21
_audit_creation_method
;
Olex2 1.2
(compiled 2017.03.02 svn.r3394 for OlexSys, GUI svn.r5324)
;
_cell_angle_alpha 81.307(2)
_cell_angle_beta 87.8564(18)
_cell_angle_gamma 67.7952(17)
_cell_formula_units_Z 1
_cell_length_a 10.8605(4)
_cell_length_b 13.1591(5)
_cell_length_c 13.4694(5)
_cell_measurement_reflns_used 9804
_cell_measurement_temperature 100(2)
_cell_measurement_theta_max 65.198
_cell_measurement_theta_min 3.320
_cell_volume 1761.33(12)
_computing_cell_refinement 'SAINT V8.34A (Bruker, 2013)'
_computing_data_collection 'APEX2 V2014.11-0 (Bruker, 2014)'
_computing_data_reduction 'Bruker SAINT'
_computing_molecular_graphics 'Olex2 (Dolomanov et al., 2009)'
_computing_publication_material 'Olex2 (Dolomanov et al., 2009)'
_computing_structure_refinement 'XL (Sheldrick, 2008)'
_computing_structure_solution 'ShelXT (Sheldrick, 2015)'
_diffrn_ambient_temperature 100.15
_diffrn_detector_area_resol_mean 8
_diffrn_measured_fraction_theta_full 0.991
_diffrn_measured_fraction_theta_max 0.991
_diffrn_measurement_device_type 'Bruker Kappa APEX CCD area detector'
_diffrn_measurement_method '\w and \f scans'
_diffrn_radiation_monochromator 'Quazar optics'
_diffrn_radiation_type CuK\a
_diffrn_radiation_wavelength 1.54178
_diffrn_reflns_av_R_equivalents 0.0293
_diffrn_reflns_av_unetI/netI 0.0308
_diffrn_reflns_Laue_measured_fraction_full 0.991
_diffrn_reflns_Laue_measured_fraction_max 0.991
_diffrn_reflns_limit_h_max 10
_diffrn_reflns_limit_h_min -12
_diffrn_reflns_limit_k_max 15
_diffrn_reflns_limit_k_min -15
_diffrn_reflns_limit_l_max 15
_diffrn_reflns_limit_l_min -15
_diffrn_reflns_number 19971
_diffrn_reflns_point_group_measured_fraction_full 0.991
_diffrn_reflns_point_group_measured_fraction_max 0.991
_diffrn_reflns_theta_full 65.193
_diffrn_reflns_theta_max 65.193
_diffrn_reflns_theta_min 3.320
_diffrn_source microsource
_exptl_absorpt_coefficient_mu 2.046
_exptl_absorpt_correction_T_max 0.7526
_exptl_absorpt_correction_T_min 0.6838
_exptl_absorpt_correction_type multi-scan
_exptl_absorpt_process_details
'SADABS-2014/5 (Bruker,2014/5) was used for absorption correction. wR2(int) was 0.0607 before and 0.0416 after correction. The Ratio of minimum to maximum transmission is 0.9086. The \l/2 correction factor is Not present.'
_exptl_crystal_colour purple
_exptl_crystal_density_diffrn 1.534
_exptl_crystal_description block
_exptl_crystal_F_000 826
_exptl_crystal_size_max 0.206
_exptl_crystal_size_mid 0.122
_exptl_crystal_size_min 0.05
_refine_diff_density_max 1.650
_refine_diff_density_min -0.502
_refine_diff_density_rms 0.087
_refine_ls_extinction_method none
_refine_ls_goodness_of_fit_ref 1.030
_refine_ls_hydrogen_treatment constr
_refine_ls_matrix_type full
_refine_ls_number_parameters 518
_refine_ls_number_reflns 5967
_refine_ls_number_restraints 18
_refine_ls_restrained_S_all 1.029
_refine_ls_R_factor_all 0.0689
_refine_ls_R_factor_gt 0.0644
_refine_ls_shift/su_max 0.001
_refine_ls_shift/su_mean 0.000
_refine_ls_structure_factor_coef Fsqd
_refine_ls_weighting_details 'w=1/[\s^2^(Fo^2^)+(0.1049P)^2^+2.8853P] where P=(Fo^2^+2Fc^2^)/3'
_refine_ls_weighting_scheme calc
_refine_ls_wR_factor_gt 0.1789
_refine_ls_wR_factor_ref 0.1839
_reflns_Friedel_coverage 0.000
_reflns_number_gt 5366
_reflns_number_total 5967
_reflns_threshold_expression 'I > 2\s(I)'
_cod_data_source_file ja0c01114_si_007.cif
_cod_data_source_block 4_Pyrene
_cod_database_code 4134347
_shelx_shelxl_version_number 2014/7
_shelx_space_group_comment
;
The symmetry employed for this shelxl refinement is uniquely defined
by the following loop, which should always be used as a source of
symmetry information in preference to the above space-group names.
They are only intended as comments.
;
_olex2_refinement_description
;
1. Fixed Uiso
 At 1.2 times of:
  All C(H) groups, All C(H,H) groups
 At 1.5 times of:
  All C(H,H,H) groups
2. Rigid body (RIGU) restrains
 C32, C31, N8, N8A, C31A, C32A
 with sigma for 1-2 distances of 0.001 and sigma for 1-3 distances of 0.001
3. Others
 Sof(N8A)=Sof(C31A)=Sof(C32A)=Sof(H32D)=Sof(H32E)=Sof(H32F)=1-FVAR(1)
 Sof(N8)=Sof(C31)=Sof(C32)=Sof(H32A)=Sof(H32B)=Sof(H32C)=FVAR(1)
4.a Secondary CH2 refined with riding coordinates:
 C1(H1A,H1B), C8(H8A,H8B)
4.b Aromatic/amide H refined with riding coordinates:
 C3(H3), C4(H4), C6(H6), C7(H7), C9(H9), C10(H10), C12(H12), C13(H13),
 C17(H17), C18(H18), C19(H19), C20(H20), C22(H22), C23(H23), C24(H24), C27(H27),
  C28(H28)
4.c Idealised Me refined as rotating group:
 C30(H30A,H30B,H30C), C32(H32A,H32B,H32C), C32A(H32D,H32E,H32F)
;
_smtbx_masks_special_details
;
The solvent masking procedure as implemented in Olex2 was used to remove the
electronic contribution of solvent molecules from the refinement.  As the exact
solvent content is not known, only the atoms used in the refinement model are
reported in the formula here.


Total solvent accessible volume / cell = 77.1 Ang^3^ [4.4%]
Total electron count / cell = 17.9
;
_olex2_date_sample_data_collection 2017-03-20
_olex2_date_sample_submission 2017-03-20
_olex2_diffrn_ambient_temperature_device 'Oxford Cryosystems'
_olex2_exptl_crystal_mounting_method 'The crystal was mounted on a MITIGEN holder in Paratone oil'
_olex2_submission_original_sample_id cx0958
_olex2_submission_special_instructions 'No special instructions were received'

loop_
_space_group_symop_operation_xyz
'x, y, z'
'-x, -y, -z'

loop_
_atom_site_label
_atom_site_type_symbol
_atom_site_fract_x
_atom_site_fract_y
_atom_site_fract_z
_atom_site_U_iso_or_equiv
_atom_site_adp_type
_atom_site_occupancy
_atom_site_site_symmetry_order
_atom_site_calc_flag
_atom_site_refinement_flags_posn
_atom_site_refinement_flags_adp
_atom_site_refinement_flags_occupancy
_atom_site_disorder_assembly
_atom_site_disorder_group
N1 N 0.5325(2) 0.5720(2) 0.75139(18) 0.0256(5) Uani 1 1 d . . . . .
N2 N 0.3672(3) 0.8057(2) 0.4203(2) 0.0326(6) Uani 1 1 d . . . . .
N3 N 0.3010(3) 0.8843(2) 0.34675(19) 0.0321(6) Uani 1 1 d . . . . .
N4 N 0.1555(2) 0.9845(2) 0.46507(19) 0.0298(6) Uani 1 1 d . . . . .
N5 N 0.2213(3) 0.9058(2) 0.53877(19) 0.0304(6) Uani 1 1 d . . . . .
N6 N 0.0246(2) 1.24180(19) 0.14409(17) 0.0227(5) Uani 1 1 d . . . . .
C1 C 1.0107(3) 0.6542(2) 0.9311(2) 0.0251(6) Uani 1 1 d . . . . .
H1A H 1.0041 0.6722 1.0003 0.030 Uiso 1 1 calc R . . . .
H1B H 1.1027 0.6029 0.9212 0.030 Uiso 1 1 calc R . . . .
C2 C 0.9129(3) 0.6014(2) 0.9142(2) 0.0227(6) Uani 1 1 d . . . . .
C3 C 0.9385(3) 0.5267(2) 0.8462(2) 0.0255(6) Uani 1 1 d . . . . .
H3 H 1.0225 0.5022 0.8149 0.031 Uiso 1 1 calc R . . . .
C4 C 0.8426(3) 0.4876(2) 0.8237(2) 0.0274(6) Uani 1 1 d . . . . .
H4 H 0.8610 0.4365 0.7770 0.033 Uiso 1 1 calc R . . . .
C5 C 0.7196(3) 0.5228(2) 0.8690(2) 0.0255(6) Uani 1 1 d . . . . .
C6 C 0.6954(3) 0.5943(2) 0.9392(2) 0.0277(6) Uani 1 1 d . . . . .
H6 H 0.6124 0.6167 0.9719 0.033 Uiso 1 1 calc R . . . .
C7 C 0.7910(3) 0.6333(2) 0.9621(2) 0.0264(6) Uani 1 1 d . . . . .
H7 H 0.7735 0.6821 1.0107 0.032 Uiso 1 1 calc R . . . .
C8 C 0.6111(3) 0.4885(2) 0.8371(2) 0.0284(6) Uani 1 1 d . . . . .
H8A H 0.6507 0.4141 0.8159 0.034 Uiso 1 1 calc R . . . .
H8B H 0.5521 0.4846 0.8941 0.034 Uiso 1 1 calc R . . . .
C9 C 0.5687(3) 0.5572(3) 0.6567(2) 0.0337(7) Uani 1 1 d . . . . .
H9 H 0.6401 0.4917 0.6440 0.040 Uiso 1 1 calc R . . . .
C10 C 0.5026(3) 0.6368(3) 0.5779(2) 0.0344(7) Uani 1 1 d . . . . .
H10 H 0.5285 0.6264 0.5109 0.041 Uiso 1 1 calc R . . . .
C11 C 0.3984(3) 0.7320(2) 0.5963(2) 0.0286(6) Uani 1 1 d . . . . .
C12 C 0.3636(3) 0.7446(3) 0.6946(2) 0.0305(6) Uani 1 1 d . . . . .
H12 H 0.2926 0.8094 0.7092 0.037 Uiso 1 1 calc R . . . .
C13 C 0.4318(3) 0.6632(2) 0.7711(2) 0.0298(6) Uani 1 1 d . . . . .
H13 H 0.4073 0.6717 0.8387 0.036 Uiso 1 1 calc R . . . .
C14 C 0.3247(3) 0.8198(2) 0.5133(2) 0.0273(6) Uani 1 1 d . . . . .
C15 C 0.1983(3) 0.9699(2) 0.3720(2) 0.0269(6) Uani 1 1 d . . . . .
C16 C 0.1285(3) 1.0623(2) 0.2905(2) 0.0253(6) Uani 1 1 d . . . . .
C17 C 0.1661(3) 1.0546(2) 0.1915(2) 0.0260(6) Uani 1 1 d . . . . .
H17 H 0.2282 0.9869 0.1737 0.031 Uiso 1 1 calc R . . . .
C18 C 0.1122(3) 1.1462(2) 0.1193(2) 0.0242(6) Uani 1 1 d . . . . .
H18 H 0.1373 1.1416 0.0513 0.029 Uiso 1 1 calc R . . . .
C19 C -0.0203(3) 1.2492(2) 0.2381(2) 0.0264(6) Uani 1 1 d . . . . .
H19 H -0.0872 1.3162 0.2528 0.032 Uiso 1 1 calc R . . . .
C20 C 0.0301(3) 1.1600(3) 0.3132(2) 0.0280(6) Uani 1 1 d . . . . .
H20 H -0.0019 1.1651 0.3796 0.034 Uiso 1 1 calc R . . . .
C21 C 0.4989(3) 0.9574(3) 0.6395(3) 0.0359(7) Uani 1 1 d . . . . .
C22 C 0.5734(3) 0.8698(3) 0.7125(3) 0.0412(8) Uani 1 1 d . . . . .
H22 H 0.5489 0.8700 0.7809 0.049 Uiso 1 1 calc R . . . .
C23 C 0.6830(3) 0.7828(3) 0.6852(3) 0.0415(8) Uani 1 1 d . . . . .
H23 H 0.7327 0.7239 0.7355 0.050 Uiso 1 1 calc R . . . .
C24 C 0.7211(3) 0.7802(3) 0.5864(3) 0.0396(8) Uani 1 1 d . . . . .
H24 H 0.7960 0.7196 0.5694 0.047 Uiso 1 1 calc R . . . .
C25 C 0.6502(3) 0.8663(3) 0.5111(3) 0.0346(7) Uani 1 1 d . . . . .
C26 C 0.5370(3) 0.9563(2) 0.5381(2) 0.0293(6) Uani 1 1 d . . . . .
C27 C 0.3836(3) 1.0484(3) 0.6632(3) 0.0461(9) Uani 1 1 d . . . . .
H27 H 0.3565 1.0500 0.7310 0.055 Uiso 1 1 calc R . . . .
C28 C 0.3131(3) 1.1312(3) 0.5922(3) 0.0441(8) Uani 1 1 d . . . . .
H28 H 0.2369 1.1897 0.6109 0.053 Uiso 1 1 calc R . . . .
P1 P 0.25340(8) 0.82165(6) 0.99030(6) 0.0303(2) Uani 1 1 d . . . . .
F1 F 0.2072(3) 0.95036(17) 0.99090(17) 0.0592(6) Uani 1 1 d . . . . .
F2 F 0.3010(3) 0.69130(18) 0.98700(16) 0.0694(8) Uani 1 1 d . . . . .
F3 F 0.3921(2) 0.8176(2) 0.94690(19) 0.0601(6) Uani 1 1 d . . . . .
F4 F 0.1988(2) 0.84268(18) 0.87659(15) 0.0483(5) Uani 1 1 d . . . . .
F5 F 0.1125(3) 0.8253(3) 1.0285(2) 0.0843(10) Uani 1 1 d . . . . .
F6 F 0.3054(3) 0.79937(19) 1.10249(16) 0.0613(7) Uani 1 1 d . . . . .
P2 P 0.12239(9) 0.63417(8) 0.46605(7) 0.0415(3) Uani 1 1 d . . . . .
F7 F 0.1574(2) 0.50922(17) 0.45047(17) 0.0490(5) Uani 1 1 d . . . . .
F8 F 0.0898(3) 0.7620(2) 0.4764(2) 0.0695(7) Uani 1 1 d . . . . .
F9 F 0.0662(3) 0.6122(2) 0.57417(19) 0.0691(7) Uani 1 1 d . . . . .
F10 F 0.2679(3) 0.6004(2) 0.51184(19) 0.0662(7) Uani 1 1 d . . . . .
F11 F 0.1803(2) 0.65840(17) 0.35635(16) 0.0485(5) Uani 1 1 d . . . . .
F12 F -0.0197(2) 0.6692(2) 0.4158(2) 0.0680(7) Uani 1 1 d . . . . .
N7 N 0.1362(4) 1.2284(3) 0.8505(3) 0.0571(9) Uani 1 1 d . . . . .
C29 C 0.0893(4) 1.1791(3) 0.8148(3) 0.0409(8) Uani 1 1 d . . . . .
C30 C 0.0312(4) 1.1130(3) 0.7712(3) 0.0434(8) Uani 1 1 d . . . . .
H30A H 0.0672 1.1010 0.7043 0.065 Uiso 1 1 calc GR . . . .
H30B H -0.0656 1.1519 0.7657 0.065 Uiso 1 1 calc GR . . . .
H30C H 0.0527 1.0412 0.8142 0.065 Uiso 1 1 calc GR . . . .
N8 N 0.7072(19) 0.5050(15) 0.2042(13) 0.040(3) Uani 0.619(12) 1 d . U P A 1
C31 C 0.6977(8) 0.5658(5) 0.2487(7) 0.0327(17) Uani 0.619(12) 1 d . U P A 1
C32 C 0.6907(8) 0.6473(6) 0.3121(6) 0.059(2) Uani 0.619(12) 1 d . U P A 1
H32A H 0.7330 0.6967 0.2786 0.088 Uiso 0.619(12) 1 calc GR . P A 1
H32B H 0.7369 0.6094 0.3763 0.088 Uiso 0.619(12) 1 calc GR . P A 1
H32C H 0.5973 0.6908 0.3243 0.088 Uiso 0.619(12) 1 calc GR . P A 1
N8A N 0.706(3) 0.500(2) 0.1901(18) 0.030(4) Uani 0.381(12) 1 d . U P A 2
C31A C 0.6603(13) 0.5902(12) 0.2132(10) 0.033(3) Uani 0.381(12) 1 d . U P A 2
C32A C 0.5928(13) 0.7065(11) 0.2308(13) 0.075(5) Uani 0.381(12) 1 d . U P A 2
H32D H 0.5821 0.7563 0.1670 0.112 Uiso 0.381(12) 1 calc GR . P A 2
H32E H 0.6464 0.7235 0.2779 0.112 Uiso 0.381(12) 1 calc GR . P A 2
H32F H 0.5052 0.7169 0.2591 0.112 Uiso 0.381(12) 1 calc GR . P A 2

loop_
_atom_site_aniso_label
_atom_site_aniso_U_11
_atom_site_aniso_U_22
_atom_site_aniso_U_33
_atom_site_aniso_U_23
_atom_site_aniso_U_13
_atom_site_aniso_U_12
N1 0.0243(12) 0.0309(13) 0.0233(12) 0.0024(10) -0.0047(9) -0.0142(10)
N2 0.0303(13) 0.0328(14) 0.0305(14) -0.0025(11) -0.0028(11) -0.0075(11)
N3 0.0343(14) 0.0284(13) 0.0273(13) 0.0010(10) -0.0049(11) -0.0062(11)
N4 0.0301(13) 0.0282(13) 0.0288(13) -0.0006(10) -0.0006(10) -0.0094(10)
N5 0.0299(13) 0.0303(13) 0.0279(13) 0.0009(10) -0.0024(10) -0.0095(11)
N6 0.0219(11) 0.0241(12) 0.0231(12) -0.0016(9) -0.0032(9) -0.0102(9)
C1 0.0267(14) 0.0219(13) 0.0238(14) 0.0019(11) -0.0065(11) -0.0071(11)
C2 0.0224(13) 0.0200(13) 0.0215(13) 0.0057(11) -0.0086(11) -0.0057(11)
C3 0.0197(13) 0.0226(14) 0.0289(15) -0.0007(11) -0.0052(11) -0.0026(11)
C4 0.0259(14) 0.0236(14) 0.0286(15) -0.0012(11) -0.0086(11) -0.0050(11)
C5 0.0247(14) 0.0227(14) 0.0248(14) 0.0086(11) -0.0078(11) -0.0078(11)
C6 0.0252(14) 0.0304(15) 0.0247(14) 0.0007(12) 0.0004(11) -0.0092(12)
C7 0.0294(15) 0.0248(14) 0.0225(14) -0.0008(11) -0.0016(11) -0.0082(12)
C8 0.0281(15) 0.0266(14) 0.0281(15) 0.0064(12) -0.0080(12) -0.0106(12)
C9 0.0238(14) 0.0384(17) 0.0340(17) -0.0056(13) -0.0027(12) -0.0057(13)
C10 0.0320(16) 0.0447(18) 0.0246(15) -0.0030(13) -0.0009(12) -0.0130(14)
C11 0.0214(14) 0.0318(15) 0.0340(16) 0.0025(12) -0.0061(12) -0.0136(12)
C12 0.0291(15) 0.0294(15) 0.0303(16) 0.0008(12) -0.0030(12) -0.0097(12)
C13 0.0298(15) 0.0292(15) 0.0282(15) -0.0014(12) -0.0013(12) -0.0093(12)
C14 0.0243(14) 0.0310(15) 0.0297(15) -0.0063(12) 0.0033(12) -0.0135(12)
C15 0.0296(15) 0.0318(15) 0.0245(15) -0.0042(12) -0.0013(12) -0.0173(13)
C16 0.0271(14) 0.0249(14) 0.0270(15) -0.0004(11) -0.0051(11) -0.0140(12)
C17 0.0287(15) 0.0240(14) 0.0253(14) -0.0036(11) -0.0016(11) -0.0098(12)
C18 0.0269(14) 0.0252(14) 0.0215(14) -0.0029(11) -0.0019(11) -0.0107(11)
C19 0.0237(14) 0.0266(14) 0.0286(15) -0.0048(12) 0.0003(11) -0.0088(11)
C20 0.0306(15) 0.0349(16) 0.0231(14) -0.0039(12) 0.0021(11) -0.0177(13)
C21 0.0272(16) 0.0409(18) 0.0414(18) -0.0011(14) -0.0045(13) -0.0164(14)
C22 0.0358(18) 0.050(2) 0.0412(19) 0.0052(16) -0.0077(14) -0.0242(16)
C23 0.0298(16) 0.0339(17) 0.060(2) 0.0108(16) -0.0172(15) -0.0161(14)
C24 0.0253(15) 0.0295(16) 0.061(2) -0.0006(15) -0.0103(15) -0.0085(13)
C25 0.0236(15) 0.0325(16) 0.049(2) -0.0039(14) -0.0060(13) -0.0116(12)
C26 0.0212(14) 0.0278(14) 0.0407(17) -0.0006(13) -0.0059(12) -0.0124(12)
C27 0.0339(18) 0.058(2) 0.042(2) -0.0077(17) 0.0015(15) -0.0117(16)
C28 0.0287(16) 0.047(2) 0.050(2) -0.0124(17) 0.0012(15) -0.0048(15)
P1 0.0358(5) 0.0316(4) 0.0266(4) -0.0074(3) 0.0025(3) -0.0151(3)
F1 0.0848(17) 0.0345(11) 0.0479(13) -0.0179(9) 0.0001(11) -0.0061(11)
F2 0.142(3) 0.0354(12) 0.0351(12) -0.0032(9) 0.0070(13) -0.0389(14)
F3 0.0431(12) 0.0814(17) 0.0713(16) -0.0360(13) 0.0169(11) -0.0331(12)
F4 0.0482(12) 0.0550(13) 0.0352(11) -0.0165(9) -0.0031(9) -0.0082(10)
F5 0.0735(18) 0.156(3) 0.0643(17) -0.0594(18) 0.0377(14) -0.077(2)
F6 0.0874(18) 0.0539(13) 0.0330(11) -0.0083(10) -0.0155(11) -0.0136(12)
P2 0.0361(5) 0.0470(5) 0.0464(5) -0.0254(4) 0.0081(4) -0.0148(4)
F7 0.0491(12) 0.0424(11) 0.0577(13) -0.0186(10) 0.0103(10) -0.0162(9)
F8 0.094(2) 0.0574(15) 0.0672(16) -0.0339(12) 0.0272(14) -0.0331(14)
F9 0.0807(18) 0.0736(17) 0.0557(15) -0.0288(13) 0.0267(13) -0.0273(14)
F10 0.0624(15) 0.0903(19) 0.0589(15) -0.0135(13) -0.0107(12) -0.0414(14)
F11 0.0478(12) 0.0398(11) 0.0518(13) -0.0149(9) 0.0087(10) -0.0074(9)
F12 0.0371(12) 0.0650(16) 0.095(2) -0.0164(14) 0.0002(12) -0.0094(11)
N7 0.067(2) 0.073(2) 0.052(2) -0.0304(18) 0.0222(17) -0.043(2)
C29 0.0427(19) 0.0450(19) 0.0378(18) -0.0122(15) 0.0135(15) -0.0185(16)
C30 0.054(2) 0.0422(19) 0.0408(19) -0.0110(15) 0.0031(16) -0.0238(17)
N8 0.040(5) 0.034(3) 0.047(5) -0.010(3) 0.007(4) -0.013(3)
C31 0.029(4) 0.031(3) 0.040(4) -0.006(3) 0.012(3) -0.014(3)
C32 0.087(6) 0.053(4) 0.056(4) -0.024(3) 0.031(4) -0.045(4)
N8A 0.028(7) 0.045(5) 0.025(6) -0.011(4) 0.006(5) -0.021(4)
C31A 0.027(6) 0.047(5) 0.035(7) -0.015(4) 0.005(4) -0.021(4)
C32A 0.060(7) 0.055(5) 0.119(13) -0.042(5) 0.023(7) -0.023(4)

loop_
_atom_type_symbol
_atom_type_description
_atom_type_scat_dispersion_real
_atom_type_scat_dispersion_imag
_atom_type_scat_source
C C 0.0181 0.0091 'International Tables Vol C Tables 4.2.6.8 and 6.1.1.4'
H H 0.0000 0.0000 'International Tables Vol C Tables 4.2.6.8 and 6.1.1.4'
F F 0.0727 0.0534 'International Tables Vol C Tables 4.2.6.8 and 6.1.1.4'
N N 0.0311 0.0180 'International Tables Vol C Tables 4.2.6.8 and 6.1.1.4'
P P 0.2955 0.4335 'International Tables Vol C Tables 4.2.6.8 and 6.1.1.4'

loop_
_geom_angle_atom_site_label_1
_geom_angle_atom_site_label_2
_geom_angle_atom_site_label_3
_geom_angle
_geom_angle_site_symmetry_1
_geom_angle_site_symmetry_3
_geom_angle_publ_flag
C9 N1 C8 119.6(3) . . ?
C13 N1 C8 119.2(2) . . ?
C13 N1 C9 121.1(3) . . ?
N3 N2 C14 116.8(3) . . ?
N2 N3 C15 117.2(3) . . ?
N5 N4 C15 116.7(3) . . ?
N4 N5 C14 117.1(3) . . ?
C18 N6 C1 119.2(2) . 2_676 ?
C18 N6 C19 121.3(2) . . ?
C19 N6 C1 119.0(2) . 2_676 ?
N6 C1 H1A 110.3 2_676 . ?
N6 C1 H1B 110.3 2_676 . ?
N6 C1 C2 106.9(2) 2_676 . ?
H1A C1 H1B 108.6 . . ?
C2 C1 H1A 110.3 . . ?
C2 C1 H1B 110.3 . . ?
C3 C2 C1 121.0(3) . . ?
C3 C2 C7 119.0(3) . . ?
C7 C2 C1 119.9(3) . . ?
C2 C3 H3 119.8 . . ?
C4 C3 C2 120.5(3) . . ?
C4 C3 H3 119.8 . . ?
C3 C4 H4 119.9 . . ?
C3 C4 C5 120.2(3) . . ?
C5 C4 H4 119.9 . . ?
C4 C5 C8 120.0(3) . . ?
C6 C5 C4 119.4(3) . . ?
C6 C5 C8 120.5(3) . . ?
C5 C6 H6 119.7 . . ?
C5 C6 C7 120.5(3) . . ?
C7 C6 H6 119.7 . . ?
C2 C7 H7 119.8 . . ?
C6 C7 C2 120.3(3) . . ?
C6 C7 H7 119.8 . . ?
N1 C8 C5 108.9(2) . . ?
N1 C8 H8A 109.9 . . ?
N1 C8 H8B 109.9 . . ?
C5 C8 H8A 109.9 . . ?
C5 C8 H8B 109.9 . . ?
H8A C8 H8B 108.3 . . ?
N1 C9 H9 120.0 . . ?
N1 C9 C10 120.0(3) . . ?
C10 C9 H9 120.0 . . ?
C9 C10 H10 120.0 . . ?
C9 C10 C11 120.0(3) . . ?
C11 C10 H10 120.0 . . ?
C10 C11 C14 121.5(3) . . ?
C12 C11 C10 118.5(3) . . ?
C12 C11 C14 119.9(3) . . ?
C11 C12 H12 120.1 . . ?
C13 C12 C11 119.8(3) . . ?
C13 C12 H12 120.1 . . ?
N1 C13 C12 120.6(3) . . ?
N1 C13 H13 119.7 . . ?
C12 C13 H13 119.7 . . ?
N2 C14 N5 125.9(3) . . ?
N2 C14 C11 117.2(3) . . ?
N5 C14 C11 116.8(3) . . ?
N3 C15 N4 126.1(3) . . ?
N3 C15 C16 117.6(3) . . ?
N4 C15 C16 116.1(3) . . ?
C17 C16 C15 120.2(3) . . ?
C17 C16 C20 119.1(3) . . ?
C20 C16 C15 120.6(3) . . ?
C16 C17 H17 120.4 . . ?
C18 C17 C16 119.1(3) . . ?
C18 C17 H17 120.4 . . ?
N6 C18 C17 120.6(3) . . ?
N6 C18 H18 119.7 . . ?
C17 C18 H18 119.7 . . ?
N6 C19 H19 119.9 . . ?
N6 C19 C20 120.3(3) . . ?
C20 C19 H19 119.9 . . ?
C16 C20 H20 120.4 . . ?
C19 C20 C16 119.2(3) . . ?
C19 C20 H20 120.4 . . ?
C22 C21 C26 119.2(3) . . ?
C22 C21 C27 122.6(3) . . ?
C26 C21 C27 118.2(3) . . ?
C21 C22 H22 119.9 . . ?
C23 C22 C21 120.3(3) . . ?
C23 C22 H22 119.9 . . ?
C22 C23 H23 119.4 . . ?
C24 C23 C22 121.2(3) . . ?
C24 C23 H23 119.4 . . ?
C23 C24 H24 119.7 . . ?
C23 C24 C25 120.5(3) . . ?
C25 C24 H24 119.7 . . ?
C24 C25 C26 118.9(3) . . ?
C24 C25 C28 122.8(3) . 2_676 ?
C26 C25 C28 118.3(3) . 2_676 ?
C21 C26 C25 119.9(3) . . ?
C21 C26 C26 120.7(4) . 2_676 ?
C26 C26 C25 119.3(4) 2_676 . ?
C21 C27 H27 119.1 . . ?
C28 C27 C21 121.8(3) . . ?
C28 C27 H27 119.1 . . ?
C25 C28 H28 119.2 2_676 . ?
C27 C28 C25 121.6(3) . 2_676 ?
C27 C28 H28 119.2 . . ?
F1 P1 F2 178.68(13) . . ?
F1 P1 F3 90.35(14) . . ?
F1 P1 F4 90.93(12) . . ?
F1 P1 F5 90.34(17) . . ?
F1 P1 F6 89.82(13) . . ?
F2 P1 F4 87.96(12) . . ?
F3 P1 F2 88.90(15) . . ?
F3 P1 F4 88.39(13) . . ?
F3 P1 F5 177.20(14) . . ?
F5 P1 F2 90.35(18) . . ?
F5 P1 F4 88.88(14) . . ?
F6 P1 F2 91.29(13) . . ?
F6 P1 F3 92.51(15) . . ?
F6 P1 F4 178.82(14) . . ?
F6 P1 F5 90.20(15) . . ?
F7 P2 F8 177.13(14) . . ?
F7 P2 F10 89.69(14) . . ?
F7 P2 F11 89.76(11) . . ?
F8 P2 F11 87.38(12) . . ?
F9 P2 F7 91.16(13) . . ?
F9 P2 F8 91.71(14) . . ?
F9 P2 F10 91.39(16) . . ?
F9 P2 F11 178.99(14) . . ?
F10 P2 F8 90.22(16) . . ?
F10 P2 F11 88.19(13) . . ?
F12 P2 F7 90.50(13) . . ?
F12 P2 F8 89.46(15) . . ?
F12 P2 F9 91.18(16) . . ?
F12 P2 F10 177.42(16) . . ?
F12 P2 F11 89.24(14) . . ?
N7 C29 C30 178.3(4) . . ?
C29 C30 H30A 109.5 . . ?
C29 C30 H30B 109.5 . . ?
C29 C30 H30C 109.5 . . ?
H30A C30 H30B 109.5 . . ?
H30A C30 H30C 109.5 . . ?
H30B C30 H30C 109.5 . . ?
N8 C31 C32 177.5(14) . . ?
C31 C32 H32A 109.5 . . ?
C31 C32 H32B 109.5 . . ?
C31 C32 H32C 109.5 . . ?
H32A C32 H32B 109.5 . . ?
H32A C32 H32C 109.5 . . ?
H32B C32 H32C 109.5 . . ?
N8A C31A C32A 173.0(19) . . ?
C31A C32A H32D 109.5 . . ?
C31A C32A H32E 109.5 . . ?
C31A C32A H32F 109.5 . . ?
H32D C32A H32E 109.5 . . ?
H32D C32A H32F 109.5 . . ?
H32E C32A H32F 109.5 . . ?

loop_
_geom_bond_atom_site_label_1
_geom_bond_atom_site_label_2
_geom_bond_distance
_geom_bond_site_symmetry_2
_geom_bond_publ_flag
N1 C8 1.500(4) . ?
N1 C9 1.342(4) . ?
N1 C13 1.337(4) . ?
N2 N3 1.323(4) . ?
N2 C14 1.334(4) . ?
N3 C15 1.329(4) . ?
N4 N5 1.323(4) . ?
N4 C15 1.336(4) . ?
N5 C14 1.337(4) . ?
N6 C1 1.503(3) 2_676 ?
N6 C18 1.341(4) . ?
N6 C19 1.344(4) . ?
C1 N6 1.503(3) 2_676 ?
C1 H1A 0.9900 . ?
C1 H1B 0.9900 . ?
C1 C2 1.511(4) . ?
C2 C3 1.389(4) . ?
C2 C7 1.394(4) . ?
C3 H3 0.9500 . ?
C3 C4 1.385(4) . ?
C4 H4 0.9500 . ?
C4 C5 1.389(4) . ?
C5 C6 1.382(4) . ?
C5 C8 1.508(4) . ?
C6 H6 0.9500 . ?
C6 C7 1.383(4) . ?
C7 H7 0.9500 . ?
C8 H8A 0.9900 . ?
C8 H8B 0.9900 . ?
C9 H9 0.9500 . ?
C9 C10 1.375(5) . ?
C10 H10 0.9500 . ?
C10 C11 1.382(5) . ?
C11 C12 1.379(4) . ?
C11 C14 1.485(4) . ?
C12 H12 0.9500 . ?
C12 C13 1.372(4) . ?
C13 H13 0.9500 . ?
C15 C16 1.490(4) . ?
C16 C17 1.388(4) . ?
C16 C20 1.395(4) . ?
C17 H17 0.9500 . ?
C17 C18 1.377(4) . ?
C18 H18 0.9500 . ?
C19 H19 0.9500 . ?
C19 C20 1.377(4) . ?
C20 H20 0.9500 . ?
C21 C22 1.401(5) . ?
C21 C26 1.412(5) . ?
C21 C27 1.434(5) . ?
C22 H22 0.9500 . ?
C22 C23 1.388(5) . ?
C23 H23 0.9500 . ?
C23 C24 1.380(5) . ?
C24 H24 0.9500 . ?
C24 C25 1.398(5) . ?
C25 C26 1.429(5) . ?
C25 C28 1.433(5) 2_676 ?
C26 C26 1.425(6) 2_676 ?
C27 H27 0.9500 . ?
C27 C28 1.340(5) . ?
C28 C25 1.433(5) 2_676 ?
C28 H28 0.9500 . ?
P1 F1 1.575(2) . ?
P1 F2 1.601(2) . ?
P1 F3 1.580(2) . ?
P1 F4 1.609(2) . ?
P1 F5 1.582(2) . ?
P1 F6 1.579(2) . ?
P2 F7 1.587(2) . ?
P2 F8 1.609(2) . ?
P2 F9 1.587(3) . ?
P2 F10 1.592(3) . ?
P2 F11 1.619(2) . ?
P2 F12 1.580(3) . ?
N7 C29 1.129(5) . ?
C29 C30 1.448(5) . ?
C30 H30A 0.9800 . ?
C30 H30B 0.9800 . ?
C30 H30C 0.9800 . ?
N8 C31 1.043(13) . ?
C31 C32 1.447(10) . ?
C32 H32A 0.9800 . ?
C32 H32B 0.9800 . ?
C32 H32C 0.9800 . ?
N8A C31A 1.19(3) . ?
C31A C32A 1.477(17) . ?
C32A H32D 0.9800 . ?
C32A H32E 0.9800 . ?
C32A H32F 0.9800 . ?

loop_
_geom_torsion_atom_site_label_1
_geom_torsion_atom_site_label_2
_geom_torsion_atom_site_label_3
_geom_torsion_atom_site_label_4
_geom_torsion
_geom_torsion_site_symmetry_1
_geom_torsion_site_symmetry_2
_geom_torsion_site_symmetry_3
_geom_torsion_site_symmetry_4
_geom_torsion_publ_flag
N1 C9 C10 C11 -0.2(5) . . . . ?
N2 N3 C15 N4 0.2(5) . . . . ?
N2 N3 C15 C16 176.1(2) . . . . ?
N3 N2 C14 N5 0.2(4) . . . . ?
N3 N2 C14 C11 180.0(2) . . . . ?
N3 C15 C16 C17 3.7(4) . . . . ?
N3 C15 C16 C20 -172.7(3) . . . . ?
N4 N5 C14 N2 -0.4(4) . . . . ?
N4 N5 C14 C11 179.8(2) . . . . ?
N4 C15 C16 C17 -180.0(3) . . . . ?
N4 C15 C16 C20 3.7(4) . . . . ?
N5 N4 C15 N3 -0.4(4) . . . . ?
N5 N4 C15 C16 -176.4(2) . . . . ?
N6 C1 C2 C3 88.7(3) 2_676 . . . ?
N6 C1 C2 C7 -86.8(3) 2_676 . . . ?
N6 C19 C20 C16 0.2(4) . . . . ?
C1 N6 C18 C17 167.5(2) 2_676 . . . ?
C1 N6 C19 C20 -167.7(2) 2_676 . . . ?
C1 C2 C3 C4 -173.3(2) . . . . ?
C1 C2 C7 C6 173.2(2) . . . . ?
C2 C3 C4 C5 0.0(4) . . . . ?
C3 C2 C7 C6 -2.4(4) . . . . ?
C3 C4 C5 C6 -2.1(4) . . . . ?
C3 C4 C5 C8 174.3(3) . . . . ?
C4 C5 C6 C7 2.0(4) . . . . ?
C4 C5 C8 N1 -88.7(3) . . . . ?
C5 C6 C7 C2 0.3(4) . . . . ?
C6 C5 C8 N1 87.6(3) . . . . ?
C7 C2 C3 C4 2.2(4) . . . . ?
C8 N1 C9 C10 -175.9(3) . . . . ?
C8 N1 C13 C12 175.7(3) . . . . ?
C8 C5 C6 C7 -174.4(2) . . . . ?
C9 N1 C8 C5 90.6(3) . . . . ?
C9 N1 C13 C12 -0.6(4) . . . . ?
C9 C10 C11 C12 0.1(5) . . . . ?
C9 C10 C11 C14 180.0(3) . . . . ?
C10 C11 C12 C13 -0.3(4) . . . . ?
C10 C11 C14 N2 -3.2(4) . . . . ?
C10 C11 C14 N5 176.7(3) . . . . ?
C11 C12 C13 N1 0.5(5) . . . . ?
C12 C11 C14 N2 176.6(3) . . . . ?
C12 C11 C14 N5 -3.5(4) . . . . ?
C13 N1 C8 C5 -85.8(3) . . . . ?
C13 N1 C9 C10 0.4(4) . . . . ?
C14 N2 N3 C15 -0.1(4) . . . . ?
C14 C11 C12 C13 179.9(3) . . . . ?
C15 N4 N5 C14 0.5(4) . . . . ?
C15 C16 C17 C18 -171.7(2) . . . . ?
C15 C16 C20 C19 171.6(3) . . . . ?
C16 C17 C18 N6 0.1(4) . . . . ?
C17 C16 C20 C19 -4.8(4) . . . . ?
C18 N6 C19 C20 4.6(4) . . . . ?
C19 N6 C18 C17 -4.8(4) . . . . ?
C20 C16 C17 C18 4.6(4) . . . . ?
C21 C22 C23 C24 0.0(5) . . . . ?
C21 C27 C28 C25 -0.5(6) . . . 2_676 ?
C22 C21 C26 C25 0.2(4) . . . . ?
C22 C21 C26 C26 179.7(3) . . . 2_676 ?
C22 C21 C27 C28 -179.7(3) . . . . ?
C22 C23 C24 C25 0.5(5) . . . . ?
C23 C24 C25 C26 -0.6(5) . . . . ?
C23 C24 C25 C28 178.8(3) . . . 2_676 ?
C24 C25 C26 C21 0.3(4) . . . . ?
C24 C25 C26 C26 -179.2(3) . . . 2_676 ?
C26 C21 C22 C23 -0.3(5) . . . . ?
C26 C21 C27 C28 -0.3(5) . . . . ?
C27 C21 C22 C23 179.0(3) . . . . ?
C27 C21 C26 C25 -179.2(3) . . . . ?
C27 C21 C26 C26 0.4(5) . . . 2_676 ?
C28 C25 C26 C21 -179.2(3) 2_676 . . . ?
C28 C25 C26 C26 1.3(5) 2_676 . . 2_676 ?

loop_
_smtbx_masks_void_nr
_smtbx_masks_void_average_x
_smtbx_masks_void_average_y
_smtbx_masks_void_average_z
_smtbx_masks_void_volume
_smtbx_masks_void_count_electrons
_smtbx_masks_void_content
1 0.500 0.000 0.000 77.1 17.9 ?
